data_2202963
loop_
_publ_author_name
'Ohba, Shigeru'
'Chinen, Ayako'
'Matsumoto, Yuki'
'Chida, Noritaka'

_publ_section_title
(+)-(1<i>S</i>,2<i>S</i>,4<i>S</i>,4a<i>R</i>,5<i>R</i>,6<i>S</i>,9<i>S</i>,10<i>S</i>)-4-Benzyloxy-9,10-(carbonyldioxy)-1-methoxymethoxy-4a,6,8,8-tetramethyl-7-methylenedodecahydro-6,9-ethanobenzocyclooctene-5-ol
_journal_issue 10
_journal_name_full 'Acta Crystallographica Section E'
_journal_page_first o1476
_journal_page_last o1477
_journal_paper_doi 10.1107/S1600536803019871
_journal_volume 59
_journal_year 2003
_chemical_formula_moiety 'C29 H40 O7 '
_chemical_formula_sum 'C29 H40 O7'
_chemical_formula_weight 500.63
_chemical_melting_point 428.5(15)
_space_group_IT_number 19
_symmetry_cell_setting orthorhombic
_symmetry_space_group_name_Hall 'P 2ac 2ab'
_symmetry_space_group_name_H-M 'P 21 21 21'
_cell_angle_alpha 90
_cell_angle_beta 90
_cell_angle_gamma 90
_cell_formula_units_Z 4
_cell_length_a 13.754(2)
_cell_length_b 21.026(7)
_cell_length_c 9.1287(10)
_cell_measurement_reflns_used 25
_cell_measurement_temperature 297
_cell_measurement_theta_max 11.2
_cell_measurement_theta_min 10.0
_cell_volume 2639.9(10)
_computing_cell_refinement ' WinAFC Diffractometer Control Software'
_computing_data_collection ' WinAFC Diffractometer Control Software (Rigaku, 1999)'
_computing_data_reduction 'TEXSAN (Molecular Structure Corporation, 2001)'
_computing_molecular_graphics 'ORTEPII (Johnson, 1976)'
_computing_publication_material TEXSAN
_computing_structure_refinement 'SHELXL97 (Sheldrick, 1997)'
_computing_structure_solution 'SIR92 (Altomare et al., 1994)'
_diffrn_measured_fraction_theta_full 1.0
_diffrn_measured_fraction_theta_max 1.0
_diffrn_measurement_device_type 'Rigaku AFC7R'
_diffrn_measurement_method \w
_diffrn_radiation_type 'Mo K\a'
_diffrn_radiation_wavelength 0.7107
_diffrn_reflns_av_R_equivalents 0.016
_diffrn_reflns_limit_h_max 17
_diffrn_reflns_limit_h_min -7
_diffrn_reflns_limit_k_max 27
_diffrn_reflns_limit_k_min 0
_diffrn_reflns_limit_l_max 4
_diffrn_reflns_limit_l_min -11
_diffrn_reflns_number 4059
_diffrn_reflns_theta_full 27.5
_diffrn_reflns_theta_max 27.5
_diffrn_standards_decay_% 0.8
_diffrn_standards_interval_count 150
_diffrn_standards_number 3
_exptl_absorpt_coefficient_mu 0.089
_exptl_absorpt_correction_type none
_exptl_crystal_colour colourless
_exptl_crystal_density_diffrn 1.260
_exptl_crystal_density_method 'not measured'
_exptl_crystal_description prismatic
_exptl_crystal_F_000 1080
_exptl_crystal_size_max 0.50
_exptl_crystal_size_mid 0.40
_exptl_crystal_size_min 0.40
_refine_diff_density_max 0.20
_refine_diff_density_min -0.17
_refine_ls_abs_structure_details 'see text'
_refine_ls_extinction_method none
_refine_ls_goodness_of_fit_ref 1.017
_refine_ls_hydrogen_treatment noref
_refine_ls_number_parameters 326
_refine_ls_number_reflns 3419
_refine_ls_R_factor_gt 0.0422
_refine_ls_shift/su_max 0.002
_refine_ls_structure_factor_coef Fsqd
_refine_ls_weighting_details 'w = 1/[\s^2^(Fo^2^) + (0.0632P)^2^+0.271P] where P = (Fo^2^+2Fc^2^)/3'
_refine_ls_weighting_scheme calc
_refine_ls_wR_factor_ref 0.1258
_reflns_number_gt 2443
_reflns_number_total 3419
_reflns_threshold_expression I>2\s(I)
_cod_data_source_file wn6183.cif
_cod_data_source_block I
_cod_depositor_comments
;
The following automatic conversions were performed:

'_chemical_melting_point' value '427-430' was changed to '428.5(15)'
- the average value was taken and precision was estimated.

Automatic conversion script
Id: cif_fix_values 1646 2011-03-28 12:23:43Z adriana 

The following automatic conversions were performed:

'_chemical_melting_point' value '427-430' was changed to '428.5(15)'
- the average value was taken and precision was estimated.

Automatic conversion script
Id: cif_fix_values 1715 2011-07-08 13:25:40Z adriana 
;
_cod_original_sg_symbol_H-M 'P 21 21 21   '
_cod_original_formula_sum 'C29 H40 O7 '
_cod_database_code 2202963
_cod_database_fobs_code 2202963

loop_
_symmetry_equiv_pos_as_xyz
x,y,z
1/2-x,-y,1/2+z
1/2+x,1/2-y,-z
-x,1/2+y,1/2-z

loop_
_atom_site_label
_atom_site_fract_x
_atom_site_fract_y
_atom_site_fract_z
_atom_site_U_iso_or_equiv
_atom_site_adp_type
_atom_site_calc_flag
_atom_site_refinement_flags
_atom_site_occupancy
_atom_site_disorder_assembly
_atom_site_disorder_group
_atom_site_type_symbol
O1 0.4180(2) 0.28200(10) 0.3995(3) 0.0664(6) Uani d . 1.00 . . O
O2 0.4702(2) 0.18330(10) 0.3851(2) 0.0613(6) Uani d . 1.00 . . O
O3 0.3901(2) 0.2148(2) 0.5844(3) 0.0860(8) Uani d . 1.00 . . O
O4 0.6455(2) 0.23270(10) -0.1698(3) 0.0588(6) Uani d . 1.00 . . O
O5 0.59920(10) 0.10974(9) -0.2254(2) 0.0433(4) Uani d . 1.00 . . O
O6 0.33860(10) 0.11548(9) 0.2367(2) 0.0520(5) Uani d . 1.00 . . O
O7 0.2929(2) 0.01400(10) 0.3211(3) 0.0724(7) Uani d . 1.00 . . O
C8 0.4230(3) 0.2259(2) 0.4671(4) 0.0622(8) Uani d . 1.00 . . C
C9 0.4620(2) 0.27950(10) 0.2537(3) 0.0491(6) Uani d . 1.00 . . C
C10 0.4998(2) 0.20980(10) 0.2455(3) 0.0443(6) Uani d . 1.00 . . C
C11 0.5534(2) 0.22930(10) -0.0973(3) 0.0424(6) Uani d . 1.00 . . C
C12 0.5327(2) 0.29770(10) -0.0357(3) 0.0468(6) Uani d . 1.00 . . C
C13 0.4212(2) 0.30630(10) -0.0075(4) 0.0540(7) Uani d . 1.00 . . C
C14 0.3824(2) 0.29480(10) 0.1479(4) 0.0530(7) Uani d . 1.00 . . C
C15 0.5961(2) 0.31570(10) 0.0968(4) 0.0530(7) Uani d . 1.00 . . C
C16 0.5471(2) 0.3270(2) 0.2451(4) 0.0627(8) Uani d . 1.00 . . C
C17 0.5548(3) 0.3438(2) -0.1628(4) 0.0699(10) Uani d . 1.00 . . C
C18 0.6917(2) 0.3225(2) 0.0812(5) 0.0790(10) Uani d . 1.00 . . C
C19 0.5090(3) 0.3966(2) 0.2480(6) 0.0910(10) Uani d . 1.00 . . C
C20 0.6153(3) 0.3187(3) 0.3753(5) 0.0950(10) Uani d . 1.00 . . C
C21 0.4679(2) 0.16780(10) 0.1152(3) 0.0363(5) Uani d . 1.00 . . C
C22 0.4318(2) 0.10250(10) 0.1712(3) 0.0437(6) Uani d . 1.00 . . C
C23 0.4185(2) 0.05340(10) 0.0515(3) 0.0488(7) Uani d . 1.00 . . C
C24 0.5082(2) 0.04920(10) -0.0441(3) 0.0477(6) Uani d . 1.00 . . C
C25 0.5237(2) 0.11310(10) -0.1149(3) 0.0399(5) Uani d . 1.00 . . C
C26 0.5502(2) 0.16600(10) -0.0034(3) 0.0368(5) Uani d . 1.00 . . C
C27 0.6497(2) 0.1502(2) 0.0652(3) 0.0487(7) Uani d . 1.00 . . C
C28 0.5638(2) 0.0862(2) -0.3620(3) 0.0586(8) Uani d . 1.00 . . C
C29 0.6463(2) 0.07910(10) -0.4679(3) 0.0477(6) Uani d . 1.00 . . C
C30 0.6585(3) 0.0233(2) -0.5438(4) 0.0707(10) Uani d . 1.00 . . C
C31 0.7316(4) 0.0159(2) -0.6453(5) 0.0880(10) Uani d . 1.00 . . C
C32 0.7953(3) 0.0644(2) -0.6707(4) 0.0770(10) Uani d . 1.00 . . C
C33 0.7848(3) 0.1201(2) -0.5976(4) 0.0780(10) Uani d . 1.00 . . C
C34 0.7105(3) 0.1276(2) -0.4969(4) 0.0647(9) Uani d . 1.00 . . C
C35 0.3150(3) 0.0771(2) 0.3575(4) 0.0696(10) Uani d . 1.00 . . C
C36 0.2085(3) 0.0077(2) 0.2331(6) 0.0850(10) Uani d . 1.00 . . C
H4 0.6572 0.1986 -0.2095 0.0588 Uiso calc . 1.00 . . H
H10 0.5689 0.2115 0.2450 0.0530 Uiso calc . 1.00 . . H
H11 0.5072 0.2231 -0.1732 0.0502 Uiso calc . 1.00 . . H
H13A 0.4053 0.3489 -0.0331 0.0641 Uiso calc . 1.00 . . H
H13B 0.3882 0.2778 -0.0708 0.0641 Uiso calc . 1.00 . . H
H14A 0.3378 0.2603 0.1455 0.0626 Uiso calc . 1.00 . . H
H14B 0.3498 0.3321 0.1805 0.0626 Uiso calc . 1.00 . . H
H17A 0.6221 0.3415 -0.1866 0.0835 Uiso calc . 1.00 . . H
H17B 0.5173 0.3322 -0.2459 0.0835 Uiso calc . 1.00 . . H
H17C 0.5390 0.3859 -0.1340 0.0835 Uiso calc . 1.00 . . H
H18A 0.7305 0.3345 0.1631 0.0949 Uiso calc . 1.00 . . H
H18B 0.7214 0.3153 -0.0111 0.0949 Uiso calc . 1.00 . . H
H19A 0.5618 0.4250 0.2331 0.1083 Uiso calc . 1.00 . . H
H19B 0.4625 0.4022 0.1722 0.1083 Uiso calc . 1.00 . . H
H19C 0.4797 0.4050 0.3400 0.1083 Uiso calc . 1.00 . . H
H20A 0.6414 0.2768 0.3748 0.1136 Uiso calc . 1.00 . . H
H20B 0.6669 0.3486 0.3692 0.1136 Uiso calc . 1.00 . . H
H20C 0.5803 0.3252 0.4640 0.1136 Uiso calc . 1.00 . . H
H21 0.4136 0.1882 0.0716 0.0430 Uiso calc . 1.00 . . H
H22 0.4753 0.0868 0.2436 0.0522 Uiso calc . 1.00 . . H
H23A 0.4070 0.0131 0.0951 0.0582 Uiso calc . 1.00 . . H
H23B 0.3646 0.0650 -0.0074 0.0582 Uiso calc . 1.00 . . H
H24A 0.5632 0.0382 0.0138 0.0570 Uiso calc . 1.00 . . H
H24B 0.4990 0.0176 -0.1176 0.0570 Uiso calc . 1.00 . . H
H25 0.4649 0.1249 -0.1617 0.0480 Uiso calc . 1.00 . . H
H27A 0.6458 0.1104 0.1144 0.0580 Uiso calc . 1.00 . . H
H27B 0.6975 0.1479 -0.0095 0.0580 Uiso calc . 1.00 . . H
H27C 0.6669 0.1824 0.1333 0.0580 Uiso calc . 1.00 . . H
H28A 0.5336 0.0461 -0.3473 0.0701 Uiso calc . 1.00 . . H
H28B 0.5175 0.1153 -0.4008 0.0701 Uiso calc . 1.00 . . H
H30 0.6154 -0.0112 -0.5254 0.0844 Uiso calc . 1.00 . . H
H31 0.7375 -0.0228 -0.6982 0.1046 Uiso calc . 1.00 . . H
H32 0.8471 0.0590 -0.7387 0.0920 Uiso calc . 1.00 . . H
H33 0.8286 0.1540 -0.6154 0.0932 Uiso calc . 1.00 . . H
H34 0.7037 0.1670 -0.4468 0.0776 Uiso calc . 1.00 . . H
H35A 0.3690 0.0769 0.4228 0.0828 Uiso calc . 1.00 . . H
H35B 0.2603 0.0951 0.4054 0.0828 Uiso calc . 1.00 . . H
H36A 0.1538 0.0239 0.2848 0.1031 Uiso calc . 1.00 . . H
H36B 0.2169 0.0311 0.1449 0.1031 Uiso calc . 1.00 . . H
H36C 0.1981 -0.0358 0.2106 0.1031 Uiso calc . 1.00 . . H

loop_
_atom_site_aniso_label
_atom_site_aniso_U_11
_atom_site_aniso_U_22
_atom_site_aniso_U_33
_atom_site_aniso_U_12
_atom_site_aniso_U_13
_atom_site_aniso_U_23
O1 0.0740(10) 0.0680(10) 0.0570(10) 0.0070(10) 0.0230(10) -0.0140(10)
O2 0.0810(10) 0.0710(10) 0.0322(10) .0160(10) -0.0030(10) -0.0019(10)
O3 0.093(2) 0.119(2) 0.0460(10) 0.011(2) 0.0140(10) -0.0030(10)
O4 0.0570(10) 0.0570(10) 0.0630(10) -0.0100(10) .0260(10) -0.0080(10)
O5 0.0407(9) 0.0570(10) 0.0327(9) 0.0016(8) 0.0008(8) -0.0063(8)
O6 0.0510(10) 0.0580(10) 0.0480(10) 0.0045(9) 0.0155(10) 0.0086(10)
O7 0.075(2) 0.067(2) 0.075(2) 0.0020(10) 0.0130(10) 0.0280(10)
C8 0.065(2) 0.080(2) 0.041(2) 0.006(2) 0.003(2) -0.010(2)
C9 0.0470(10) 0.054(2) 0.0460(10) 0.0010(10) 0.0100(10) -0.0140(10)
C10 0.0390(10) 0.060(2) 0.0340(10) 0.0030(10) -0.0010(10) -0.0060(10)
C11 0.0390(10) 0.0480(10) 0.0400(10) -0.0050(10) 0.0000(10) 0.0000(10)
C12 0.0470(10) 0.0440(10) 0.050(2) -0.0020(10) 0.0050(10) 0.0010(10)
C13 0.049(2) 0.048(2) 0.065(2) 0.0070(10) -0.002(2) 0.0060(10)
C14 0.0430(10) 0.0440(10) 0.072(2) 0.0060(10) 0.0080(10) -0.0020(10)
C15 0.047(2) 0.049(2) 0.063(2) -0.0080(10) .0060(10) -0.0140(10)
C16 0.060(2) 0.063(2) 0.065(2) -0.013(2) .006(2) -0.023(2)
C17 0.084(2) 0.054(2) 0.072(2) -0.005(2) 0.019(2) 0.011(2)
C18 0.049(2) 0.099(3) 0.090(3) -0.023(2) .009(2) -0.034(2)
C19 0.096(3) 0.059(2) 0.118(3) -0.017(2) .036(3) -0.036(2)
C20 0.084(3) 0.132(4) 0.069(2) -0.033(3) -0.009(2) -0.033(3)
C21 0.0330(10) 0.0430(10) 0.0330(10) 0.0070(10) -0.0020(10) -0.0010(10)
C22 0.0450(10) 0.0500(10) 0.0370(10) 0.0040(10) 0.0030(10) 0.0080(10)
C23 0.056(2) 0.0420(10) 0.049(2) -0.0020(10) 0.0090(10) 0.0020(10)
C24 0.054(2) 0.0410(10) 0.048(2) 0.0030(10) 0.0050(10) -0.0030(10)
C25 0.0370(10) 0.0470(10) 0.0350(10) 0.0040(10) 0.0020(10) -0.0010(10)
C26 0.0320(10) 0.0450(10) 0.0340(10) 0.0021(10) -0.0010(10) -0.0020(10)
C27 0.0370(10) 0.067(2) 0.0430(10) 0.0080(10) -0.0040(10) -0.0080(10)
C28 0.057(2) 0.081(2) 0.0370(10) -0.004(2) -0.0040(10) -0.0090(10)
C29 0.0500(10) 0.062(2) 0.0310(10) 0.0060(10) -0.0060(10) -0.0030(10)
C30 0.105(3) 0.054(2) 0.053(2) 0.002(2) 0.013(2) -0.003(2)
C31 0.128(4) 0.072(3) 0.062(2) 0.036(3) 0.022(3) -0.010(2)
C32 0.067(2) 0.113(3) 0.051(2) 0.029(2) 0.005(2) -0.003(2)
C33 0.065(2) 0.121(3) 0.049(2) -0.025(2) .001(2) -0.012(2)
C34 0.076(2) 0.073(2) 0.046(2) -0.012(2) .009(2) -0.017(2)
C35 0.071(2) 0.090(3) 0.047(2) -0.003(2) 0.016(2) 0.013(2)
C36 0.082(3) 0.084(3) 0.090(3) -0.020(2) 0.016(3) 0.019(2)

loop_
_atom_type_symbol
_atom_type_description
_atom_type_scat_dispersion_real
_atom_type_scat_dispersion_imag
_atom_type_scat_source
C C 0.003 0.002
;International Tables for Crystallography
(1992, Vol. C, Tables 4.2.6.8 and 6.1.1.4)
;
H H 0.000 0.000
;International Tables for Crystallography
(1992, Vol. C, Table 6.1.1.4)
;
O O 0.011 0.006
;International Tables for Crystallography
(1992, Vol. C, Tables 4.2.6.8 and 6.1.1.4)
;

loop_
_geom_angle_atom_site_label_1
_geom_angle_atom_site_label_2
_geom_angle_atom_site_label_3
_geom_angle
_geom_angle_publ_flag
C8 O1 C9 111.6(2) ?
C8 O2 C10 111.8(2) ?
C11 O4 H4 109.5 no
C25 O5 C28 112.4(2) ?
C22 O6 C35 115.1(2) ?
C35 O7 C36 113.6(3) ?
O1 C8 O2 111.0(3) ?
O1 C8 O3 124.9(4) ?
O2 C8 O3 124.1(4) ?
O1 C9 C10 102.5(2) ?
O1 C9 C14 106.1(2) ?
O1 C9 C16 109.7(3) ?
C10 C9 C14 114.6(2) ?
C10 C9 C16 110.7(2) ?
C14 C9 C16 112.5(3) ?
O2 C10 C9 103.0(2) ?
O2 C10 C21 112.1(2) ?
O2 C10 H10 107.4 no
C9 C10 C21 118.7(2) ?
C9 C10 H10 107.4 no
C21 C10 H10 107.5 no
O4 C11 C12 106.2(2) ?
O4 C11 C26 108.6(2) ?
O4 C11 H11 105.2 no
C12 C11 C26 124.8(2) ?
C12 C11 H11 105.3 no
C26 C11 H11 105.2 no
C11 C12 C13 110.0(2) ?
C11 C12 C15 113.8(2) ?
C11 C12 C17 105.7(2) ?
C13 C12 C15 113.4(3) ?
C13 C12 C17 104.2(3) ?
C15 C12 C17 109.0(2) ?
C12 C13 C14 118.3(3) ?
C12 C13 H13A 107.1 no
C12 C13 H13B 107.2 no
C14 C13 H13A 107.2 no
C14 C13 H13B 107.3 no
H13A C13 H13B 109.6 no
C9 C14 C13 112.1(2) ?
C9 C14 H14A 108.8 no
C9 C14 H14B 108.8 no
C13 C14 H14A 108.8 no
C13 C14 H14B 108.9 no
H14A C14 H14B 109.4 no
C12 C15 C16 118.9(3) ?
C12 C15 C18 120.2(3) ?
C16 C15 C18 120.8(3) ?
C9 C16 C15 106.2(3) ?
C9 C16 C19 110.7(3) ?
C9 C16 C20 110.7(3) ?
C15 C16 C19 108.0(3) ?
C15 C16 C20 113.6(3) ?
C19 C16 C20 107.6(3) ?
C12 C17 H17A 109.4 no
C12 C17 H17B 109.5 no
C12 C17 H17C 109.4 no
H17A C17 H17B 109.5 no
H17A C17 H17C 109.4 no
H17B C17 H17C 109.6 no
C15 C18 H18A 119.9 no
C15 C18 H18B 120.1 no
H18A C18 H18B 120.0 no
C16 C19 H19A 109.4 no
C16 C19 H19B 109.3 no
C16 C19 H19C 109.5 no
H19A C19 H19B 109.5 no
H19A C19 H19C 109.6 no
H19B C19 H19C 109.6 no
C16 C20 H20A 109.5 no
C16 C20 H20B 109.8 no
C16 C20 H20C 109.6 no
H20A C20 H20B 109.4 no
H20A C20 H20C 109.2 no
H20B C20 H20C 109.4 no
C10 C21 C22 110.2(2) ?
C10 C21 C26 109.9(2) ?
C10 C21 H21 106.7 no
C22 C21 C26 116.1(2) ?
C22 C21 H21 106.7 no
C26 C21 H21 106.8 no
O6 C22 C21 104.8(2) ?
O6 C22 C23 108.7(2) ?
O6 C22 H22 109.7 no
C21 C22 C23 114.0(2) ?
C21 C22 H22 109.7 no
C23 C22 H22 109.8 no
C22 C23 C24 110.9(2) ?
C22 C23 H23A 109.1 no
C22 C23 H23B 109.0 no
C24 C23 H23A 109.0 no
C24 C23 H23B 109.0 no
H23A C23 H23B 109.7 no
C23 C24 C25 108.1(2) ?
C23 C24 H24A 110.0 no
C23 C24 H24B 109.7 no
C25 C24 H24A 110.0 no
C25 C24 H24B 109.8 no
H24A C24 H24B 109.3 no
O5 C25 C24 110.9(2) ?
O5 C25 C26 108.9(2) ?
O5 C25 H25 108.1 no
C24 C25 C26 113.1(2) ?
C24 C25 H25 107.9 no
C26 C25 H25 107.9 no
C11 C26 C21 112.0(2) ?
C11 C26 C25 104.7(2) ?
C11 C26 C27 112.1(2) ?
C21 C26 C25 107.5(2) ?
C21 C26 C27 111.4(2) ?
C25 C26 C27 108.6(2) ?
C26 C27 H27A 109.4 no
C26 C27 H27B 109.5 no
C26 C27 H27C 109.4 no
H27A C27 H27B 109.6 no
H27A C27 H27C 109.4 no
H27B C27 H27C 109.6 no
O5 C28 C29 109.9(2) ?
O5 C28 H28A 109.4 no
O5 C28 H28B 109.3 no
C29 C28 H28A 109.4 no
C29 C28 H28B 109.4 no
H28A C28 H28B 109.3 no
C28 C29 C30 120.2(3) ?
C28 C29 C34 122.4(3) ?
C30 C29 C34 117.3(3) ?
C29 C30 C31 121.7(3) ?
C29 C30 H30 119.1 no
C31 C30 H30 119.3 no
C30 C31 C32 120.0(4) ?
C30 C31 H31 120.0 no
C32 C31 H31 119.9 no
C31 C32 C33 119.5(4) ?
C31 C32 H32 120.3 no
C33 C32 H32 120.2 no
C32 C33 C34 120.4(4) ?
C32 C33 H33 119.8 no
C34 C33 H33 119.8 no
C29 C34 C33 121.1(3) ?
C29 C34 H34 119.4 no
C33 C34 H34 119.5 no
O6 C35 O7 114.1(3) ?
O6 C35 H35A 108.2 no
O6 C35 H35B 108.3 no
O7 C35 H35A 108.4 no
O7 C35 H35B 108.5 no
H35A C35 H35B 109.3 no
O7 C36 H36A 109.4 no
O7 C36 H36B 109.5 no
O7 C36 H36C 109.5 no
H36A C36 H36B 109.4 no
H36A C36 H36C 109.4 no
H36B C36 H36C 109.5 no

loop_
_geom_bond_atom_site_label_1
_geom_bond_atom_site_label_2
_geom_bond_site_symmetry_1
_geom_bond_site_symmetry_2
_geom_bond_distance
_geom_bond_publ_flag
O1 C8 . . 1.333(4) ?
O1 C9 . . 1.462(4) ?
O2 C8 . . 1.334(4) ?
O2 C10 . . 1.449(4) ?
O3 C8 . . 1.186(4) ?
O4 C11 . . 1.431(3) ?
O4 H4 . . 0.820 no
O5 C25 . . 1.449(3) ?
O5 C28 . . 1.427(4) ?
O6 C22 . . 1.441(3) ?
O6 C35 . . 1.405(4) ?
O7 C35 . . 1.400(5) ?
O7 C36 . . 1.418(5) ?
C9 C10 . . 1.556(4) yes
C9 C14 . . 1.495(4) yes
C9 C16 . . 1.542(4) yes
C10 C21 . . 1.545(4) yes
C10 H10 . . 0.951 no
C11 C12 . . 1.571(4) yes
C11 C26 . . 1.582(4) yes
C11 H11 . . 0.949 no
C12 C13 . . 1.566(4) yes
C12 C15 . . 1.538(4) yes
C12 C17 . . 1.542(5) ?
C13 C14 . . 1.535(5) yes
C13 H13A . . 0.950 no
C13 H13B . . 0.948 no
C14 H14A . . 0.950 no
C14 H14B . . 0.950 no
C15 C16 . . 1.531(5) yes
C15 C18 . . 1.331(4) ?
C16 C19 . . 1.554(5) ?
C16 C20 . . 1.525(6) ?
C17 H17A . . 0.951 no
C17 H17B . . 0.949 no
C17 H17C . . 0.950 no
C18 H18A . . 0.952 no
C18 H18B . . 0.948 no
C19 H19A . . 0.950 no
C19 H19B . . 0.950 no
C19 H19C . . 0.949 no
C20 H20A . . 0.952 no
C20 H20B . . 0.949 no
C20 H20C . . 0.951 no
C21 C22 . . 1.545(4) yes
C21 C26 . . 1.567(3) yes
C21 H21 . . 0.950 no
C22 C23 . . 1.515(4) yes
C22 H22 . . 0.951 no
C23 C24 . . 1.514(4) yes
C23 H23A . . 0.948 no
C23 H23B . . 0.948 no
C24 C25 . . 1.507(4) yes
C24 H24A . . 0.950 no
C24 H24B . . 0.952 no
C25 C26 . . 1.552(4) yes
C25 H25 . . 0.948 no
C26 C27 . . 1.542(4) ?
C27 H27A . . 0.950 no
C27 H27B . . 0.948 no
C27 H27C . . 0.950 no
C28 C29 . . 1.498(4) ?
C28 H28A . . 0.950 no
C28 H28B . . 0.951 no
C29 C30 . . 1.374(4) ?
C29 C34 . . 1.375(5) ?
C30 C31 . . 1.376(6) ?
C30 H30 . . 0.951 no
C31 C32 . . 1.363(7) ?
C31 H31 . . 0.951 no
C32 C33 . . 1.356(7) ?
C32 H32 . . 0.952 no
C33 C34 . . 1.384(5) ?
C33 H33 . . 0.948 no
C34 H34 . . 0.949 no
C35 H35A . . 0.952 no
C35 H35B . . 0.949 no
C36 H36A . . 0.951 no
C36 H36B . . 0.950 no
C36 H36C . . 0.950 no

loop_
_geom_hbond_atom_site_label_D
_geom_hbond_atom_site_label_H
_geom_hbond_atom_site_label_A
_geom_hbond_distance_DH
_geom_hbond_distance_HA
_geom_hbond_distance_DA
_geom_hbond_angle_DHA
_geom_hbond_publ_flag
O4 H4 O5 0.82 2.04 2.711(2) 139 yes

loop_
_geom_torsion_atom_site_label_1
_geom_torsion_atom_site_label_2
_geom_torsion_atom_site_label_3
_geom_torsion_atom_site_label_4
_geom_torsion
_geom_torsion_publ_flag
O1 C8 O2 C10 -1.5(4) ?
O1 C9 C10 O2 1.1(3) ?
O1 C9 C10 C21 125.7(2) ?
O1 C9 C14 C13 169.3(2) ?
O1 C9 C16 C15 173.4(2) ?
O1 C9 C16 C19 -69.6(4) ?
O1 C9 C16 C20 49.6(4) ?
O2 C8 O1 C9 2.3(4) ?
O2 C10 C9 C14 -113.4(3) ?
O2 C10 C9 C16 118.0(3) ?
O2 C10 C21 C22 -11.5(3) ?
O2 C10 C21 C26 -140.7(2) ?
O3 C8 O1 C9 -177.6(3) ?
O3 C8 O2 C10 178.4(3) ?
O4 C11 C12 C13 158.9(2) ?
O4 C11 C12 C15 -72.6(3) ?
O4 C11 C12 C17 47.0(3) ?
O4 C11 C26 C21 162.6(2) ?
O4 C11 C26 C25 -81.2(2) ?
O4 C11 C26 C27 36.4(3) ?
O5 C25 C24 C23 -171.0(2) ?
O5 C25 C26 C11 61.4(2) ?
O5 C25 C26 C21 -179.3(2) ?
O5 C25 C26 C27 -58.6(3) ?
O5 C28 C29 C30 130.1(3) ?
O5 C28 C29 C34 -51.9(4) ?
O6 C22 C21 C10 73.2(2) ?
O6 C22 C21 C26 -161.2(2) ?
O6 C22 C23 C24 166.8(2) ?
O6 C35 O7 C36 -64.1(4) no
O7 C35 O6 C22 -71.9(3) no
C8 O1 C9 C10 -2.0(3) ?
C8 O1 C9 C14 118.5(3) ?
C8 O1 C9 C16 -119.7(3) ?
C8 O2 C10 C9 0.2(3) ?
C8 O2 C10 C21 -128.6(3) ?
C9 C10 C21 C22 -131.6(2) ?
C9 C10 C21 C26 99.3(3) no
C9 C14 C13 C12 2.8(4) yes
C9 C16 C15 C12 35.4(4) yes
C9 C16 C15 C18 -146.0(3) ?
C10 C9 C14 C13 -78.3(3) no
C10 C9 C16 C15 61.1(3) no
C10 C9 C16 C19 178.1(3) ?
C10 C9 C16 C20 -62.7(4) ?
C10 C21 C22 C23 -168.1(2) ?
C10 C21 C26 C11 -76.8(2) no
C10 C21 C26 C25 168.7(2) ?
C10 C21 C26 C27 49.8(3) ?
C11 C12 C13 C14 96.0(3) no
C11 C12 C15 C16 -115.4(3) no
C11 C12 C15 C18 66.1(4) ?
C11 C26 C21 C22 157.4(2) ?
C11 C26 C25 C24 -174.9(2) ?
C12 C11 C26 C21 36.3(3) no
C12 C11 C26 C25 152.5(2) ?
C12 C11 C26 C27 -89.9(3) ?
C12 C15 C16 C19 -83.4(3) ?
C12 C15 C16 C20 157.4(3) ?
C13 C12 C11 C26 -73.8(3) no
C13 C12 C15 C16 11.4(4) ?
C13 C12 C15 C18 -167.1(3) ?
C13 C14 C9 C16 49.3(3) ?
C14 C9 C10 C21 11.2(4) no
C14 C9 C16 C15 -68.7(3) ?
C14 C9 C16 C19 48.3(4) ?
C14 C9 C16 C20 167.5(3) ?
C14 C13 C12 C15 -32.7(3) ?
C14 C13 C12 C17 -151.1(3) ?
C15 C12 C11 C26 54.7(3) no
C16 C9 C10 C21 -117.4(3) no
C16 C15 C12 C17 126.9(3) ?
C17 C12 C11 C26 174.3(2) ?
C17 C12 C15 C18 -51.6(4) ?
C18 C15 C16 C19 95.2(4) ?
C18 C15 C16 C20 -24.1(5) ?
C21 C22 O6 C35 -147.2(2) ?
C21 C22 C23 C24 50.3(3) ?
C21 C26 C25 C24 -55.6(3) ?
C22 C21 C26 C25 42.9(3) ?
C22 C21 C26 C27 -76.0(3) ?
C22 C23 C24 C25 -61.2(3) ?
C23 C22 O6 C35 90.6(3) ?
C23 C22 C21 C26 -42.4(3) ?
C23 C24 C25 C26 66.4(3) ?
C24 C25 O5 C28 82.2(3) ?
C24 C25 C26 C27 65.1(3) ?
C25 O5 C28 C29 -175.6(2) no
C26 C25 O5 C28 -152.8(2) ?
C28 C29 C30 C31 177.8(4) ?
C28 C29 C34 C33 -178.6(3) ?
C29 C30 C31 C32 1.3(6) ?
C29 C34 C33 C32 0.4(5) ?
C30 C29 C34 C33 -0.6(5) ?
C30 C31 C32 C33 -1.4(6) ?
C31 C30 C29 C34 -0.3(5) ?
C31 C32 C33 C34 0.6(6) ?
C31 C32 C33 C34 0.6(6) ?

loop_
_cod_related_entry_id
_cod_related_entry_database
_cod_related_entry_code
1 ChemSpider 21174697
